data_9014610
loop_
_publ_author_name
'Zubkova, N. V.'
'Pushcharovskii, D. Y.'
'Kabalov, Y. K.'
'Kazantsev, S. S.'
'Voloshin, A. V.'

_publ_section_title
;
 Crystal structure of holtite II
;
_journal_name_full 'Crystallography Reports'
_journal_page_first 16
_journal_page_last 22
_journal_paper_doi 10.1134/S1063774506010044
_journal_volume 51
_journal_year 2006
_chemical_compound_source 'Kola Peninsula, Russia'
_chemical_formula_sum 'Al6.12 As0.1 B O16.86 Sb1.14 Si1.3 Ta0.3'
_chemical_name_mineral Holtite
_space_group_IT_number 62
_symmetry_space_group_name_Hall '-P 2ac 2n'
_symmetry_space_group_name_H-M 'P n m a'
_cell_angle_alpha 90
_cell_angle_beta 90
_cell_angle_gamma 90
_cell_length_a 4.6893
_cell_length_b 11.881
_cell_length_c 20.394
_cell_formula_units_Z 4
_cell_volume 1136.223
_database_code_amcsd 0019758
_exptl_crystal_density_diffrn 3.991
_cod_original_formula_sum 'Ta.3 Al6.12 Sb1.14 Si1.3 As.1 B O16.86'
_cod_database_code 9014610

loop_
_space_group_symop_operation_xyz
x,y,z
x,1/2-y,z
-x,1/2+y,-z
1/2-x,1/2+y,1/2+z
1/2+x,1/2-y,1/2-z
1/2+x,y,1/2-z
1/2-x,-y,1/2+z
-x,-y,-z

loop_
_atom_site_label
_atom_site_fract_x
_atom_site_fract_y
_atom_site_fract_z
_atom_site_occupancy
_atom_site_U_iso_or_equiv
Ta1 0.41300 0.75000 0.25170 0.30000 0.01900
Al1 0.41300 0.75000 0.25170 0.26000 0.01900
Al2 0.55500 0.60800 0.47120 0.95000 0.01500
Sb2 0.55500 0.60800 0.47120 0.05000 0.01500
Al3 0.05900 0.49150 0.43200 1.00000 0.00900
Al4 0.06100 0.36040 0.28930 0.98000 0.01900
Sb1* 0.10300 0.75000 0.39110 0.44000 0.03900
Si2 0.58600 0.51300 0.33200 0.65000 0.01000
Sb2* 0.61900 0.55700 0.31920 0.30000 0.01000
As2* 0.61900 0.55700 0.31920 0.05000 0.01000
B 0.23000 0.25000 0.41200 1.00000 0.07000
O1 0.37800 0.75000 0.45400 1.00000 0.00100
O2 0.16500 0.75000 0.33200 0.56000 0.00100
O3 0.89500 0.63700 0.42580 1.00000 0.00100
O4 0.40000 0.43300 0.28260 1.00000 0.00100
O5 0.39600 0.55300 0.39400 1.00000 0.00100
O6 0.88600 0.45900 0.34930 1.00000 0.00100
O7 0.66900 0.64000 0.29000 0.65000 0.00100
O8 0.17400 0.25000 0.34600 1.00000 0.00100
O9 0.25100 0.34700 0.44490 1.00000 0.00100
O10 0.75300 0.25000 0.28000 1.00000 0.00100
O11 0.74600 0.46700 0.48930 1.00000 0.00100

loop_
_cod_related_entry_id
_cod_related_entry_database
_cod_related_entry_code
1 AMCSD 0019758
